data_1554933
loop_
_publ_author_name
'Peng, Yingyuan'
'He, Qian'
'Zhang, Xiaofei'
'Yang, Chunhao'

_publ_section_title
;
 Pd-Catalyzed intramolecular C--H activation and C--S formation to
 synthesize pyrazolo[5,1-b]benzothiazoles without an additional oxidant
;
_journal_issue 18
_journal_name_full 'Organic Chemistry Frontiers'
_journal_page_first 3234
_journal_paper_doi 10.1039/C9QO00484J
_journal_volume 6
_journal_year 2019
_chemical_formula_sum 'C10 H8 N2 S'
_chemical_formula_weight 188.24
_space_group_crystal_system orthorhombic
_space_group_IT_number 33
_space_group_name_Hall 'P 2c -2n'
_space_group_name_H-M_alt 'P n a 21'
_atom_sites_solution_hydrogens geom
_audit_creation_method SHELXL-2014/7
_audit_update_record
;
2018-11-27 deposited with the CCDC.	2019-07-30 downloaded from the CCDC.
;
_cell_angle_alpha 90
_cell_angle_beta 90
_cell_angle_gamma 90
_cell_formula_units_Z 4
_cell_length_a 15.971(4)
_cell_length_b 4.2214(11)
_cell_length_c 13.319(3)
_cell_measurement_temperature 173(2)
_cell_volume 898.0(4)
_computing_structure_refinement 'SHELXL-2014/7 (Sheldrick, 2014)'
_diffrn_ambient_temperature 173(2)
_diffrn_measured_fraction_theta_full 0.985
_diffrn_measured_fraction_theta_max 0.983
_diffrn_radiation_type MoK\a
_diffrn_radiation_wavelength 0.71073
_diffrn_reflns_av_R_equivalents 0.0390
_diffrn_reflns_av_unetI/netI 0.0522
_diffrn_reflns_Laue_measured_fraction_full 0.985
_diffrn_reflns_Laue_measured_fraction_max 0.983
_diffrn_reflns_limit_h_max 19
_diffrn_reflns_limit_h_min -19
_diffrn_reflns_limit_k_max 5
_diffrn_reflns_limit_k_min -5
_diffrn_reflns_limit_l_max 15
_diffrn_reflns_limit_l_min -15
_diffrn_reflns_number 3562
_diffrn_reflns_point_group_measured_fraction_full 0.918
_diffrn_reflns_point_group_measured_fraction_max 0.915
_diffrn_reflns_theta_full 25.242
_diffrn_reflns_theta_max 25.496
_diffrn_reflns_theta_min 2.550
_exptl_absorpt_coefficient_mu 0.308
_exptl_crystal_density_diffrn 1.392
_exptl_crystal_F_000 392
_exptl_crystal_size_max 0.280
_exptl_crystal_size_mid 0.150
_exptl_crystal_size_min 0.120
_refine_diff_density_max 0.237
_refine_diff_density_min -0.220
_refine_diff_density_rms 0.041
_refine_ls_abs_structure_details
;
 Flack x determined using 477 quotients [(I+)-(I-)]/[(I+)+(I-)]
 (Parsons, Flack and Wagner, Acta Cryst. B69 (2013) 249-259).
;
_refine_ls_abs_structure_Flack 0.14(8)
_refine_ls_extinction_method none
_refine_ls_goodness_of_fit_ref 0.991
_refine_ls_hydrogen_treatment constr
_refine_ls_matrix_type full
_refine_ls_number_parameters 119
_refine_ls_number_reflns 1523
_refine_ls_number_restraints 1
_refine_ls_restrained_S_all 0.991
_refine_ls_R_factor_all 0.0485
_refine_ls_R_factor_gt 0.0387
_refine_ls_shift/su_max 0.000
_refine_ls_shift/su_mean 0.000
_refine_ls_structure_factor_coef Fsqd
_refine_ls_weighting_details 'w=1/[\s^2^(Fo^2^)+(0.0400P)^2^] where P=(Fo^2^+2Fc^2^)/3'
_refine_ls_weighting_scheme calc
_refine_ls_wR_factor_gt 0.0807
_refine_ls_wR_factor_ref 0.0848
_reflns_Friedel_coverage 0.779
_reflns_Friedel_fraction_full 0.845
_reflns_Friedel_fraction_max 0.840
_reflns_number_gt 1293
_reflns_number_total 1523
_reflns_threshold_expression 'I > 2\s(I)'
_cod_data_source_file c9qo00484j2.cif
_cod_data_source_block mo_2017936_0m
_cod_database_code 1554933
_shelx_shelxl_version_number 2014/7
_shelx_space_group_comment
;
The symmetry employed for this shelxl refinement is uniquely defined
by the following loop, which should always be used as a source of
symmetry information in preference to the above space-group names.
They are only intended as comments.
;
_shelx_estimated_absorpt_t_min 0.919
_shelx_estimated_absorpt_t_max 0.964

loop_
_space_group_symop_operation_xyz
'x, y, z'
'-x, -y, z+1/2'
'x+1/2, -y+1/2, z'
'-x+1/2, y+1/2, z+1/2'

loop_
_atom_site_label
_atom_site_type_symbol
_atom_site_fract_x
_atom_site_fract_y
_atom_site_fract_z
_atom_site_U_iso_or_equiv
_atom_site_adp_type
_atom_site_occupancy
_atom_site_site_symmetry_order
_atom_site_calc_flag
_atom_site_refinement_flags_posn
_atom_site_refinement_flags_adp
S1 S 0.64287(7) 0.5703(3) 0.67424(9) 0.0439(3) Uani 1 1 d . .
N1 N 0.65444(19) 0.5911(7) 0.4831(2) 0.0331(8) Uani 1 1 d . .
N2 N 0.62824(18) 0.6867(8) 0.3905(3) 0.0373(8) Uani 1 1 d . .
C5 C 0.7227(2) 0.4037(9) 0.5104(3) 0.0328(10) Uani 1 1 d . .
C7 C 0.6056(2) 0.7016(9) 0.5587(3) 0.0349(10) Uani 1 1 d . .
C6 C 0.7257(2) 0.3719(9) 0.6138(3) 0.0363(10) Uani 1 1 d . .
C8 C 0.5442(2) 0.8825(9) 0.5160(3) 0.0409(11) Uani 1 1 d . .
H8 H 0.5004 0.9939 0.5488 0.049 Uiso 1 1 calc R U
C1 C 0.7910(3) 0.2049(10) 0.6583(4) 0.0489(12) Uani 1 1 d . .
H1 H 0.7951 0.1857 0.7292 0.059 Uiso 1 1 calc R U
C4 C 0.7816(2) 0.2636(10) 0.4477(3) 0.0400(10) Uani 1 1 d . .
H4 H 0.7786 0.2852 0.3768 0.048 Uiso 1 1 calc R U
C9 C 0.5608(2) 0.8661(9) 0.4122(3) 0.0398(11) Uani 1 1 d . .
C3 C 0.8442(3) 0.0935(11) 0.4925(5) 0.0497(13) Uani 1 1 d . .
H3 H 0.8848 -0.0091 0.4517 0.060 Uiso 1 1 calc R U
C2 C 0.8498(3) 0.0675(11) 0.5953(4) 0.0531(13) Uani 1 1 d . .
H2 H 0.8951 -0.0475 0.6238 0.064 Uiso 1 1 calc R U
C10 C 0.5137(3) 1.0157(11) 0.3278(4) 0.0546(13) Uani 1 1 d . .
H10A H 0.5261 1.2430 0.3258 0.082 Uiso 1 1 calc R U
H10B H 0.4535 0.9844 0.3379 0.082 Uiso 1 1 calc R U
H10C H 0.5307 0.9178 0.2643 0.082 Uiso 1 1 calc R U

loop_
_atom_site_aniso_label
_atom_site_aniso_U_11
_atom_site_aniso_U_22
_atom_site_aniso_U_33
_atom_site_aniso_U_23
_atom_site_aniso_U_13
_atom_site_aniso_U_12
S1 0.0492(6) 0.0530(6) 0.0294(6) 0.0001(7) 0.0063(6) -0.0080(5)
N1 0.0357(17) 0.0378(19) 0.026(2) 0.0006(16) 0.0020(14) -0.0038(14)
N2 0.0394(16) 0.0421(18) 0.030(2) 0.0016(19) -0.0046(16) -0.0005(15)
C5 0.0333(19) 0.030(2) 0.035(3) 0.0038(19) 0.0002(17) -0.0064(17)
C7 0.0356(17) 0.038(2) 0.032(3) -0.001(2) 0.0055(19) -0.0105(18)
C6 0.038(2) 0.036(2) 0.035(2) 0.0041(19) -0.0035(17) -0.0140(18)
C8 0.033(2) 0.041(3) 0.049(3) -0.006(2) 0.0043(19) -0.0030(19)
C1 0.054(2) 0.047(2) 0.046(3) 0.013(2) -0.015(2) -0.017(2)
C4 0.042(2) 0.044(2) 0.035(2) -0.001(2) 0.0065(19) 0.000(2)
C9 0.036(2) 0.039(2) 0.045(3) -0.002(2) -0.0032(18) -0.0042(18)
C3 0.037(2) 0.044(3) 0.068(4) 0.004(2) 0.002(2) 0.002(2)
C2 0.040(2) 0.045(3) 0.075(4) 0.012(3) -0.012(2) -0.002(2)
C10 0.052(3) 0.056(3) 0.056(3) 0.003(2) -0.018(2) 0.001(2)

loop_
_atom_type_symbol
_atom_type_description
_atom_type_scat_dispersion_real
_atom_type_scat_dispersion_imag
_atom_type_scat_source
C C 0.0033 0.0016 'International Tables Vol C Tables 4.2.6.8 and 6.1.1.4'
H H 0.0000 0.0000 'International Tables Vol C Tables 4.2.6.8 and 6.1.1.4'
N N 0.0061 0.0033 'International Tables Vol C Tables 4.2.6.8 and 6.1.1.4'
S S 0.1246 0.1234 'International Tables Vol C Tables 4.2.6.8 and 6.1.1.4'

loop_
_geom_angle_atom_site_label_1
_geom_angle_atom_site_label_2
_geom_angle_atom_site_label_3
_geom_angle
C7 S1 C6 90.25(19)
C7 N1 N2 113.2(3)
C7 N1 C5 116.8(3)
N2 N1 C5 130.1(3)
C9 N2 N1 102.6(3)
C6 C5 C4 122.1(4)
C6 C5 N1 110.0(4)
C4 C5 N1 127.9(4)
N1 C7 C8 107.2(4)
N1 C7 S1 110.5(3)
C8 C7 S1 142.3(3)
C5 C6 C1 119.9(4)
C5 C6 S1 112.5(3)
C1 C6 S1 127.6(4)
C7 C8 C9 104.3(4)
C7 C8 H8 127.9
C9 C8 H8 127.9
C2 C1 C6 117.5(4)
C2 C1 H1 121.2
C6 C1 H1 121.2
C3 C4 C5 117.2(4)
C3 C4 H4 121.4
C5 C4 H4 121.4
N2 C9 C8 112.8(4)
N2 C9 C10 118.6(4)
C8 C9 C10 128.6(4)
C4 C3 C2 121.5(5)
C4 C3 H3 119.3
C2 C3 H3 119.3
C3 C2 C1 121.7(4)
C3 C2 H2 119.2
C1 C2 H2 119.2
C9 C10 H10A 109.5
C9 C10 H10B 109.5
H10A C10 H10B 109.5
C9 C10 H10C 109.5
H10A C10 H10C 109.5
H10B C10 H10C 109.5

loop_
_geom_bond_atom_site_label_1
_geom_bond_atom_site_label_2
_geom_bond_distance
S1 C7 1.740(4)
S1 C6 1.760(5)
N1 C7 1.357(5)
N1 N2 1.363(5)
N1 C5 1.395(5)
N2 C9 1.348(5)
C5 C6 1.385(6)
C5 C4 1.390(6)
C7 C8 1.367(5)
C6 C1 1.391(5)
C8 C9 1.409(6)
C8 H8 0.9500
C1 C2 1.386(7)
C1 H1 0.9500
C4 C3 1.368(6)
C4 H4 0.9500
C9 C10 1.492(6)
C3 C2 1.377(8)
C3 H3 0.9500
C2 H2 0.9500
C10 H10A 0.9800
C10 H10B 0.9800
C10 H10C 0.9800
